data_2208520
loop_
_publ_author_name
'Bing-Jian Yang'
'Jian-Jun Li'
'Zhen-Hua Li'
'Ping Li'
'Wei-Ke Su'

_publ_section_title
;Methyl
 4-(3-methoxyphenyl)-6-methyl-2-oxo-1,2,3,4-tetrahydropyrimidine-5-carboxylate
;
_journal_coeditor_code BT2027
_journal_issue 4
_journal_name_full 'Acta Crystallographica Section E'
_journal_page_first o1431
_journal_page_last o1432
_journal_paper_doi 10.1107/S1600536806008609
_journal_volume 62
_journal_year 2006
_chemical_formula_iupac 'C14 H16 N2 O4'
_chemical_formula_moiety 'C14 H16 N2 O4'
_chemical_formula_sum 'C14 H16 N2 O4'
_chemical_formula_weight 276.29
_chemical_name_systematic
;
Methyl
4-(3-methoxyphenyl)-6-methyl-2-oxo-1,2,3,4-tetrahydropyrimidine-5-carboxylate
;
_space_group_IT_number 2
_symmetry_cell_setting triclinic
_symmetry_space_group_name_Hall '-P 1'
_symmetry_space_group_name_H-M 'P -1'
_atom_sites_solution_hydrogens geom
_atom_sites_solution_primary direct
_atom_sites_solution_secondary difmap
_audit_creation_method SHELXL97
_cell_angle_alpha 78.355(2)
_cell_angle_beta 81.757(2)
_cell_angle_gamma 68.040(2)
_cell_formula_units_Z 2
_cell_length_a 7.5344(8)
_cell_length_b 7.5833(8)
_cell_length_c 12.8025(14)
_cell_measurement_reflns_used 1648
_cell_measurement_temperature 298(2)
_cell_measurement_theta_max 25.04
_cell_measurement_theta_min 2.52
_cell_volume 662.58(12)
_computing_cell_refinement 'SAINT (Bruker, 2002)'
_computing_data_collection 'SMART (Bruker, 2002)'
_computing_data_reduction SAINT
_computing_molecular_graphics 'SHELXTL (Bruker, 2002)'
_computing_publication_material SHELXL97
_computing_structure_refinement 'SHELXL97 (Sheldrick, 1997)'
_computing_structure_solution 'SHELXS97 (Sheldrick, 1997)'
_diffrn_ambient_temperature 298(2)
_diffrn_measured_fraction_theta_full 0.982
_diffrn_measured_fraction_theta_max 0.982
_diffrn_measurement_device_type 'Bruker APEX area-detector'
_diffrn_measurement_method '\f and \w'
_diffrn_radiation_monochromator graphite
_diffrn_radiation_source 'fine-focus sealed tube'
_diffrn_radiation_type MoK\a
_diffrn_radiation_wavelength 0.71073
_diffrn_reflns_av_R_equivalents 0.0096
_diffrn_reflns_av_sigmaI/netI 0.0283
_diffrn_reflns_limit_h_max 9
_diffrn_reflns_limit_h_min -8
_diffrn_reflns_limit_k_max 9
_diffrn_reflns_limit_k_min -8
_diffrn_reflns_limit_l_max 11
_diffrn_reflns_limit_l_min -15
_diffrn_reflns_number 3528
_diffrn_reflns_theta_full 25.21
_diffrn_reflns_theta_max 25.21
_diffrn_reflns_theta_min 1.63
_diffrn_standards_number 0
_exptl_absorpt_coefficient_mu 0.103
_exptl_absorpt_correction_T_max 0.9718
_exptl_absorpt_correction_T_min 0.9569
_exptl_absorpt_correction_type multi-scan
_exptl_absorpt_process_details '(SADABS; Bruker, 2002)'
_exptl_crystal_colour Colourless
_exptl_crystal_density_diffrn 1.385
_exptl_crystal_density_method 'not measured'
_exptl_crystal_description Block
_exptl_crystal_F_000 292
_exptl_crystal_size_max 0.33
_exptl_crystal_size_mid 0.25
_exptl_crystal_size_min 0.18
_refine_diff_density_max 0.202
_refine_diff_density_min -0.237
_refine_ls_extinction_method none
_refine_ls_goodness_of_fit_ref 1.068
_refine_ls_hydrogen_treatment constr
_refine_ls_matrix_type full
_refine_ls_number_parameters 184
_refine_ls_number_reflns 2336
_refine_ls_number_restraints 0
_refine_ls_restrained_S_all 1.068
_refine_ls_R_factor_all 0.0560
_refine_ls_R_factor_gt 0.0519
_refine_ls_shift/su_max 0.011
_refine_ls_shift/su_mean 0.000
_refine_ls_structure_factor_coef Fsqd
_refine_ls_weighting_details 'calc w=1/[\s^2^(Fo^2^)+(0.0662P)^2^+0.2894P] where P=(Fo^2^+2Fc^2^)/3'
_refine_ls_weighting_scheme calc
_refine_ls_wR_factor_gt 0.1352
_refine_ls_wR_factor_ref 0.1389
_reflns_number_gt 2127
_reflns_number_total 2336
_reflns_threshold_expression I>2\s(I)
_cod_data_source_file bt2027.cif
_cod_data_source_block I
_cod_depositor_comments
;
The following automatic conversions were performed:
'_symmetry_cell_setting' value 'Triclinic' changed to 'triclinic'
according to '/home/saulius/struct/CIF-dictionaries/cif_core.dic'
dictionary named 'cif_core.dic' version 2.4.1 from 2010-06-29.

Automatic conversion script
Id: cif_fix_enum 1527 2010-12-29 10:47:43Z saulius 

The following automatic conversions were performed:

'_symmetry_cell_setting' value 'Triclinic' changed to 'triclinic'
according to /home/saulius/struct/CIF-dictionaries/cif_core.dic
dictionary named 'cif_core.dic' version 2.4.1 from 2010-06-29.

Automatic conversion script
Id: cif_fix_values 1715 2011-07-08 13:25:40Z adriana 
;
_cod_database_code 2208520
_cod_database_fobs_code 2208520

loop_
_symmetry_equiv_pos_as_xyz
'x, y, z'
'-x, -y, -z'

loop_
_atom_site_type_symbol
_atom_site_label
_atom_site_fract_x
_atom_site_fract_y
_atom_site_fract_z
_atom_site_U_iso_or_equiv
_atom_site_adp_type
_atom_site_calc_flag
_atom_site_refinement_flags
_atom_site_occupancy
O O1 0.8170(3) 0.7165(3) 0.97905(13) 0.0680(5) Uani d . 1
O O2 0.7390(2) 0.3231(2) 0.71684(13) 0.0515(4) Uani d . 1
O O3 0.5366(2) 0.2050(2) 0.67149(15) 0.0642(5) Uani d . 1
O O4 0.1717(2) 1.09724(19) 0.51696(12) 0.0470(4) Uani d . 1
N N1 0.4254(2) 0.8841(2) 0.60549(13) 0.0396(4) Uani d . 1
H H1 0.4786 0.9695 0.5938 0.047 Uiso calc R 1
N N2 0.1834(2) 0.7904(2) 0.57488(13) 0.0401(4) Uani d . 1
H H2 0.0670 0.8221 0.5593 0.048 Uiso calc R 1
C C1 0.8186(4) 0.7024(4) 1.09177(19) 0.0721(8) Uani d . 1
H H1A 0.7329 0.8210 1.1139 0.108 Uiso calc R 1
H H1B 0.9462 0.6780 1.1093 0.108 Uiso calc R 1
H H1C 0.7777 0.5987 1.1280 0.108 Uiso calc R 1
C C2 0.6514(3) 0.7290(3) 0.94125(17) 0.0466(5) Uani d . 1
C C3 0.6660(3) 0.7093(3) 0.83413(15) 0.0407(5) Uani d . 1
H H3 0.7830 0.6898 0.7942 0.049 Uiso calc R 1
C C4 0.5092(3) 0.7186(2) 0.78689(15) 0.0344(4) Uani d . 1
C C5 0.3345(3) 0.7490(3) 0.84709(17) 0.0452(5) Uani d . 1
H H5 0.2271 0.7563 0.8161 0.054 Uiso calc R 1
C C6 0.3215(3) 0.7683(3) 0.95278(18) 0.0572(6) Uani d . 1
H H6 0.2045 0.7882 0.9928 0.069 Uiso calc R 1
C C7 0.4787(4) 0.7587(3) 1.00058(17) 0.0543(6) Uani d . 1
H H7 0.4678 0.7722 1.0721 0.065 Uiso calc R 1
C C8 0.5282(3) 0.6985(3) 0.66926(14) 0.0341(4) Uani d . 1
H H8 0.6645 0.6605 0.6445 0.041 Uiso calc R 1
C C9 0.2578(3) 0.9339(3) 0.56371(15) 0.0366(4) Uani d . 1
C C10 0.2845(3) 0.5984(3) 0.60953(14) 0.0351(4) Uani d . 1
C C11 0.4550(3) 0.5465(3) 0.65054(14) 0.0351(4) Uani d . 1
C C12 0.1846(3) 0.4686(3) 0.59577(19) 0.0486(5) Uani d . 1
H H12A 0.2523 0.3960 0.5398 0.073 Uiso calc R 1
H H12B 0.0558 0.5445 0.5773 0.073 Uiso calc R 1
H H12C 0.1814 0.3819 0.6614 0.073 Uiso calc R 1
C C13 0.5743(3) 0.3433(3) 0.67917(15) 0.0393(5) Uani d . 1
C C14 0.8675(3) 0.1284(3) 0.7474(2) 0.0595(6) Uani d . 1
H H14A 0.8139 0.0695 0.8111 0.089 Uiso calc R 1
H H14B 0.9891 0.1298 0.7607 0.089 Uiso calc R 1
H H14C 0.8851 0.0562 0.6908 0.089 Uiso calc R 1

loop_
_atom_site_aniso_label
_atom_site_aniso_U_11
_atom_site_aniso_U_22
_atom_site_aniso_U_33
_atom_site_aniso_U_12
_atom_site_aniso_U_13
_atom_site_aniso_U_23
O1 0.0711(11) 0.1001(14) 0.0448(9) -0.0377(10) -0.0183(8) -0.0142(9)
O2 0.0454(8) 0.0380(8) 0.0694(10) -0.0068(6) -0.0182(7) -0.0108(7)
O3 0.0688(11) 0.0346(8) 0.0940(13) -0.0172(8) -0.0273(9) -0.0088(8)
O4 0.0485(8) 0.0334(7) 0.0618(9) -0.0168(6) -0.0214(7) 0.0028(6)
N1 0.0447(9) 0.0368(9) 0.0439(9) -0.0234(7) -0.0148(7) 0.0043(7)
N2 0.0373(9) 0.0343(9) 0.0535(10) -0.0160(7) -0.0139(7) -0.0041(7)
C1 0.099(2) 0.0849(19) 0.0462(14) -0.0429(17) -0.0281(14) -0.0054(12)
C2 0.0578(13) 0.0453(12) 0.0411(11) -0.0207(10) -0.0114(9) -0.0062(9)
C3 0.0425(11) 0.0418(11) 0.0397(11) -0.0168(9) -0.0044(8) -0.0061(8)
C4 0.0414(10) 0.0258(9) 0.0380(10) -0.0134(7) -0.0067(8) -0.0040(7)
C5 0.0421(11) 0.0473(12) 0.0487(12) -0.0171(9) -0.0033(9) -0.0112(9)
C6 0.0567(14) 0.0641(15) 0.0504(13) -0.0217(12) 0.0093(11) -0.0176(11)
C7 0.0726(16) 0.0562(13) 0.0368(11) -0.0239(12) -0.0015(10) -0.0133(10)
C8 0.0327(9) 0.0336(9) 0.0380(10) -0.0132(8) -0.0061(7) -0.0053(7)
C9 0.0402(10) 0.0355(10) 0.0375(10) -0.0166(8) -0.0065(8) -0.0046(8)
C10 0.0413(10) 0.0326(10) 0.0347(9) -0.0147(8) -0.0031(8) -0.0095(7)
C11 0.0401(10) 0.0333(10) 0.0345(10) -0.0139(8) -0.0032(8) -0.0094(7)
C12 0.0542(13) 0.0383(11) 0.0621(14) -0.0207(10) -0.0188(10) -0.0094(9)
C13 0.0458(11) 0.0359(10) 0.0376(10) -0.0137(9) -0.0046(8) -0.0096(8)
C14 0.0519(13) 0.0426(12) 0.0701(16) 0.0023(10) -0.0125(11) -0.0105(11)

loop_
_atom_type_symbol
_atom_type_description
_atom_type_scat_dispersion_real
_atom_type_scat_dispersion_imag
_atom_type_scat_source
C C 0.0033 0.0016 'International Tables Vol C Tables 4.2.6.8 and 6.1.1.4'
H H 0.0000 0.0000 'International Tables Vol C Tables 4.2.6.8 and 6.1.1.4'
N N 0.0061 0.0033 'International Tables Vol C Tables 4.2.6.8 and 6.1.1.4'
O O 0.0106 0.0060 'International Tables Vol C Tables 4.2.6.8 and 6.1.1.4'

loop_
_geom_angle_atom_site_label_1
_geom_angle_atom_site_label_2
_geom_angle_atom_site_label_3
_geom_angle
_geom_angle_publ_flag
C2 O1 C1 117.3(2) yes
C13 O2 C14 116.35(17) yes
C9 N1 C8 126.55(15) yes
C9 N1 H1 116.7 ?
C8 N1 H1 116.7 ?
C9 N2 C10 123.86(16) yes
C9 N2 H2 118.1 ?
C10 N2 H2 118.1 ?
O1 C1 H1A 109.5 ?
O1 C1 H1B 109.5 ?
H1A C1 H1B 109.5 ?
O1 C1 H1C 109.5 ?
H1A C1 H1C 109.5 ?
H1B C1 H1C 109.5 ?
O1 C2 C7 124.9(2) ?
O1 C2 C3 115.2(2) ?
C7 C2 C3 119.9(2) ?
C4 C3 C2 120.69(19) ?
C4 C3 H3 119.7 ?
C2 C3 H3 119.7 ?
C3 C4 C5 119.27(18) ?
C3 C4 C8 119.76(17) ?
C5 C4 C8 120.96(17) ?
C6 C5 C4 119.6(2) ?
C6 C5 H5 120.2 ?
C4 C5 H5 120.2 ?
C5 C6 C7 121.3(2) ?
C5 C6 H6 119.3 ?
C7 C6 H6 119.3 ?
C2 C7 C6 119.2(2) ?
C2 C7 H7 120.4 ?
C6 C7 H7 120.4 ?
N1 C8 C11 109.47(14) ?
N1 C8 C4 110.19(15) ?
C11 C8 C4 112.78(15) ?
N1 C8 H8 108.1 ?
C11 C8 H8 108.1 ?
C4 C8 H8 108.1 ?
O4 C9 N1 123.50(17) ?
O4 C9 N2 120.59(17) ?
N1 C9 N2 115.91(16) ?
C11 C10 N2 119.78(16) ?
C11 C10 C12 127.14(17) ?
N2 C10 C12 113.08(16) ?
C10 C11 C13 121.23(17) ?
C10 C11 C8 120.57(16) ?
C13 C11 C8 118.20(16) ?
C10 C12 H12A 109.5 ?
C10 C12 H12B 109.5 ?
H12A C12 H12B 109.5 ?
C10 C12 H12C 109.5 ?
H12A C12 H12C 109.5 ?
H12B C12 H12C 109.5 ?
O3 C13 O2 121.45(18) ?
O3 C13 C11 126.83(19) ?
O2 C13 C11 111.73(16) ?
O2 C14 H14A 109.5 ?
O2 C14 H14B 109.5 ?
H14A C14 H14B 109.5 ?
O2 C14 H14C 109.5 ?
H14A C14 H14C 109.5 ?
H14B C14 H14C 109.5 ?

loop_
_geom_bond_atom_site_label_1
_geom_bond_atom_site_label_2
_geom_bond_distance
_geom_bond_publ_flag
O1 C2 1.367(3) yes
O1 C1 1.427(3) yes
O2 C13 1.340(2) yes
O2 C14 1.441(2) yes
O3 C13 1.209(2) yes
O4 C9 1.235(2) yes
N1 C9 1.334(2) yes
N1 C8 1.466(2) yes
N1 H1 0.8600 ?
N2 C9 1.374(2) yes
N2 C10 1.379(2) yes
N2 H2 0.8600 ?
C1 H1A 0.9600 ?
C1 H1B 0.9600 ?
C1 H1C 0.9600 ?
C2 C7 1.373(3) ?
C2 C3 1.393(3) ?
C3 C4 1.376(3) ?
C3 H3 0.9300 ?
C4 C5 1.391(3) ?
C4 C8 1.525(2) ?
C5 C6 1.376(3) ?
C5 H5 0.9300 ?
C6 C7 1.382(3) ?
C6 H6 0.9300 ?
C7 H7 0.9300 ?
C8 C11 1.521(2) yes
C8 H8 0.9800 ?
C10 C11 1.347(3) yes
C10 C12 1.493(3) yes
C11 C13 1.466(3) yes
C12 H12A 0.9600 ?
C12 H12B 0.9600 ?
C12 H12C 0.9600 ?
C14 H14A 0.9600 ?
C14 H14B 0.9600 ?
C14 H14C 0.9600 ?

loop_
_geom_hbond_atom_site_label_D
_geom_hbond_atom_site_label_H
_geom_hbond_atom_site_label_A
_geom_hbond_site_symmetry_A
_geom_hbond_distance_DH
_geom_hbond_distance_HA
_geom_hbond_distance_DA
_geom_hbond_angle_DHA
N1 H1 O3 1_565 0.86 2.41 3.146(2) 144
N2 H2 O4 2_576 0.86 2.00 2.839(2) 165

loop_
_geom_torsion_atom_site_label_1
_geom_torsion_atom_site_label_2
_geom_torsion_atom_site_label_3
_geom_torsion_atom_site_label_4
_geom_torsion
C1 O1 C2 C7 10.6(3)
C1 O1 C2 C3 -169.5(2)
O1 C2 C3 C4 179.80(18)
C7 C2 C3 C4 -0.3(3)
C2 C3 C4 C5 0.4(3)
C2 C3 C4 C8 179.44(17)
C3 C4 C5 C6 -0.4(3)
C8 C4 C5 C6 -179.40(18)
C4 C5 C6 C7 0.2(3)
O1 C2 C7 C6 -180.0(2)
C3 C2 C7 C6 0.1(3)
C5 C6 C7 C2 -0.1(4)
C9 N1 C8 C11 19.3(3)
C9 N1 C8 C4 -105.3(2)
C3 C4 C8 N1 -109.25(19)
C5 C4 C8 N1 69.8(2)
C3 C4 C8 C11 128.10(18)
C5 C4 C8 C11 -52.9(2)
C8 N1 C9 O4 174.75(18)
C8 N1 C9 N2 -5.6(3)
C10 N2 C9 O4 168.65(18)
C10 N2 C9 N1 -11.0(3)
C9 N2 C10 C11 10.5(3)
C9 N2 C10 C12 -169.51(18)
N2 C10 C11 C13 -174.44(17)
C12 C10 C11 C13 5.6(3)
N2 C10 C11 C8 6.1(3)
C12 C10 C11 C8 -173.91(18)
N1 C8 C11 C10 -18.9(2)
C4 C8 C11 C10 104.2(2)
N1 C8 C11 C13 161.64(16)
C4 C8 C11 C13 -75.3(2)
C14 O2 C13 O3 0.0(3)
C14 O2 C13 C11 -179.94(17)
C10 C11 C13 O3 -0.9(3)
C8 C11 C13 O3 178.5(2)
C10 C11 C13 O2 179.00(17)
C8 C11 C13 O2 -1.5(2)

loop_
_cod_related_entry_id
_cod_related_entry_database
_cod_related_entry_code
1 ChemSpider 2130820
